data_2200218
loop_
_publ_author_name
'Bond, Andrew D.'
'Clayden, J.'
'Wheatley, Andrew E. H.'

_publ_section_title
;
 <i>N</i>,<i>N</i>-Diisopropyl-1-naphthamide
;
_journal_issue 3
_journal_name_full 'Acta Crystallographica Section E'
_journal_page_first o292
_journal_page_last o294
_journal_paper_doi 10.1107/S1600536801003580
_journal_volume 57
_journal_year 2001
_chemical_formula_moiety 'C17 H21 N O'
_chemical_formula_sum 'C17 H21 N O'
_chemical_formula_weight 255.35
_chemical_name_common N,N-diisopropyl-1-naphthamide
_chemical_name_systematic N,N-diisopropyl-1-naphthamide
_space_group_IT_number 14
_symmetry_cell_setting monoclinic
_symmetry_space_group_name_Hall '-P 2ybc'
_symmetry_space_group_name_H-M 'P 1 21/c 1'
_cell_angle_alpha 90.00
_cell_angle_beta 101.958(8)
_cell_angle_gamma 90.00
_cell_formula_units_Z 4
_cell_length_a 7.5403(10)
_cell_length_b 13.6498(19)
_cell_length_c 14.4042(11)
_cell_measurement_reflns_used 13372
_cell_measurement_temperature 180(2)
_cell_measurement_theta_max 25.0
_cell_measurement_theta_min 1.0
_cell_volume 1450.4(3)
_computing_cell_refinement 'HKL SCALEPACK (Otwinowski & Minor 1997)'
_computing_data_collection 'COLLECT (Nonius BV, 1998)'
_computing_data_reduction
;
HKL DENZO and SCALEPACK (Otwinowski & Minor 1997)
;
_computing_publication_material SHELXL97
_computing_structure_refinement 'SHELXL97 (Sheldrick 1997)'
_computing_structure_solution 'SHELXS97 (Sheldrick 1997)'
_diffrn_ambient_temperature 180(2)
_diffrn_measured_fraction_theta_full .98
_diffrn_measured_fraction_theta_max .98
_diffrn_measurement_device_type 'Nonius KappaCCD'
_diffrn_measurement_method 'Thin-slice \w and \f'
_diffrn_radiation_monochromator graphite
_diffrn_radiation_source 'fine-focus sealed tube'
_diffrn_radiation_type MoK\a
_diffrn_radiation_wavelength .71073
_diffrn_reflns_av_R_equivalents .0637
_diffrn_reflns_av_sigmaI/netI .0698
_diffrn_reflns_limit_h_max 8
_diffrn_reflns_limit_h_min -7
_diffrn_reflns_limit_k_max 16
_diffrn_reflns_limit_k_min -16
_diffrn_reflns_limit_l_max 16
_diffrn_reflns_limit_l_min -17
_diffrn_reflns_number 8393
_diffrn_reflns_theta_full 24.9
_diffrn_reflns_theta_max 24.93
_diffrn_reflns_theta_min 3.56
_diffrn_standards_number 0
_exptl_absorpt_coefficient_mu .072
_exptl_absorpt_correction_T_max .997
_exptl_absorpt_correction_T_min .992
_exptl_absorpt_correction_type multi-scan
_exptl_absorpt_process_details '(SORTAV; Blessing, 1995)'
_exptl_crystal_colour colourless
_exptl_crystal_density_diffrn 1.169
_exptl_crystal_density_method 'not measured'
_exptl_crystal_description plate
_exptl_crystal_F_000 552
_exptl_crystal_size_max .21
_exptl_crystal_size_mid .14
_exptl_crystal_size_min .05
_refine_diff_density_max .266
_refine_diff_density_min -.205
_refine_ls_extinction_method none
_refine_ls_goodness_of_fit_ref 1.071
_refine_ls_hydrogen_treatment mixed
_refine_ls_matrix_type full
_refine_ls_number_parameters 176
_refine_ls_number_reflns 2494
_refine_ls_number_restraints 0
_refine_ls_restrained_S_all 1.071
_refine_ls_R_factor_all .1025
_refine_ls_R_factor_gt .0652
_refine_ls_shift/su_max .026
_refine_ls_shift/su_mean .003
_refine_ls_structure_factor_coef Fsqd
_refine_ls_weighting_details 'calc w = 1/[\s^2^(Fo^2^)+(0.0467P)^2^+0.8144P] where P = (Fo^2^+2Fc^2^)/3'
_refine_ls_weighting_scheme calc
_refine_ls_wR_factor_ref .1477
_reflns_number_gt 1725
_reflns_number_total 2494
_reflns_threshold_expression I>2\s(I)
_cod_data_source_file om6007.cif
_cod_data_source_block I
_cod_original_sg_symbol_H-M 'P 21/c'
_cod_database_code 2200218
_cod_database_fobs_code 2200218

loop_
_symmetry_equiv_pos_as_xyz
'x, y, z'
'-x, y+1/2, -z+1/2'
'-x, -y, -z'
'x, -y-1/2, z-1/2'

loop_
_atom_site_label
_atom_site_fract_x
_atom_site_fract_y
_atom_site_fract_z
_atom_site_U_iso_or_equiv
_atom_site_adp_type
_atom_site_calc_flag
_atom_site_refinement_flags
_atom_site_occupancy
_atom_site_disorder_assembly
_atom_site_disorder_group
_atom_site_type_symbol
O1 .6333(2) .64758(14) .11239(14) .0524(5) Uani d . 1 . . O
N1 .9299(3) .60519(15) .15704(14) .0374(5) Uani d . 1 . . N
C1 .6901(3) .48566(19) .17037(17) .0376(6) Uani d . 1 . . C
C2 .6366(3) .41683(19) .10165(17) .0378(6) Uani d . 1 . . C
H2 .6462 .4308 .0383 .045 Uiso calc R 1 . . H
C3 .5673(3) .3252(2) .1226(2) .0465(7) Uani d . 1 . . C
H3 .5313 .2781 .0738 .056 Uiso calc R 1 . . H
C4 .5523(3) .3046(2) .21413(19) .0435(7) Uani d . 1 . . C
H4 .5060 .2429 .2286 .052 Uiso calc R 1 . . H
C5 .5937(3) .3556(2) .38114(19) .0466(7) Uani d . 1 . . C
H5 .5480 .2942 .3964 .056 Uiso calc R 1 . . H
C6 .6457(4) .4225(2) .4516(2) .0565(8) Uani d . 1 . . C
H6 .6385 .4073 .5150 .068 Uiso calc R 1 . . H
C7 .7099(4) .5135(2) .4295(2) .0547(8) Uani d . 1 . . C
H7 .7443 .5607 .4784 .066 Uiso calc R 1 . . H
C8 .7242(3) .5364(2) .33956(18) .0420(6) Uani d . 1 . . C
H8 .7680 .5991 .3265 .050 Uiso calc R 1 . . H
C9 .6744(3) .4673(2) .26480(18) .0404(6) Uani d . 1 . . C
C10 .6050(3) .37428(18) .28635(18) .0364(6) Uani d . 1 . . C
C11 .7507(3) .5863(2) .14439(17) .0401(6) Uani d . 1 . . C
C12 1.0706(3) .53121(19) .19379(17) .0390(6) Uani d . 1 . . C
H12 1.0062 .4682 .1998 .047 Uiso calc R 1 . . H
C13 1.1959(3) .5129(2) .12596(19) .0484(7) Uani d . 1 . . C
H13A 1.1238 .5016 .0620 .073 Uiso calc R 1 . . H
H13B 1.2710 .4552 .1467 .073 Uiso calc R 1 . . H
H13C 1.2741 .5702 .1252 .073 Uiso calc R 1 . . H
C14 1.1776(4) .5570(2) .29204(18) .0514(8) Uani d . 1 . . C
H14A 1.2410 .6192 .2893 .077 Uiso calc R 1 . . H
H14B 1.2663 .5052 .3143 .077 Uiso calc R 1 . . H
H14C 1.0947 .5631 .3359 .077 Uiso calc R 1 . . H
C15 .9942(3) .70360(19) .13482(19) .0438(7) Uani d . 1 . . C
H15 1.1296 .7013 .1522 .053 Uiso calc R 1 . . H
C16 .9362(4) .7839(2) .1954(3) .0667(9) Uani d . 1 . . C
H16A .8038 .7901 .1800 .100 Uiso calc R 1 . . H
H16B .9912 .8462 .1825 .100 Uiso calc R 1 . . H
H16C .9761 .7672 .2627 .100 Uiso calc R 1 . . H
C17 .9454(4) .7262(2) .0292(2) .0631(9) Uani d . 1 . . C
H17A .9901 .6736 -.0062 .095 Uiso calc R 1 . . H
H17B 1.0012 .7884 .0168 .095 Uiso calc R 1 . . H
H17C .8134 .7312 .0089 .095 Uiso calc R 1 . . H

loop_
_atom_site_aniso_label
_atom_site_aniso_U_11
_atom_site_aniso_U_22
_atom_site_aniso_U_33
_atom_site_aniso_U_12
_atom_site_aniso_U_13
_atom_site_aniso_U_23
O1 .0343(10) .0399(11) .0816(14) .0065(9) .0085(9) .0088(10)
N1 .0316(11) .0340(13) .0466(13) .0001(9) .0078(9) .0052(9)
C1 .0276(13) .0396(16) .0454(15) .0027(11) .0070(10) -.0016(12)
C2 .0326(13) .0426(17) .0393(15) .0022(12) .0100(11) -.0001(12)
C3 .0356(14) .0428(17) .0597(19) .0013(12) .0068(12) -.0117(13)
C4 .0323(14) .0409(17) .0575(18) -.0013(12) .0098(12) .0002(13)
C5 .0395(15) .0482(17) .0524(17) -.0010(13) .0100(12) .0026(14)
C6 .0546(18) .069(2) .0467(17) -.0065(16) .0129(13) .0021(15)
C7 .0520(17) .064(2) .0493(18) -.0067(15) .0126(13) -.0099(15)
C8 .0362(14) .0424(17) .0482(16) -.0061(12) .0105(11) -.0067(13)
C9 .0269(13) .0457(17) .0476(16) .0055(12) .0053(10) -.0022(13)
C10 .0261(12) .0361(15) .0476(16) .0012(11) .0090(10) .0023(12)
C11 .0344(14) .0409(16) .0459(15) .0015(12) .0104(11) .0008(12)
C12 .0318(13) .0339(15) .0504(15) .0007(11) .0061(11) .0087(12)
C13 .0367(14) .0510(18) .0570(17) .0043(13) .0081(12) -.0020(14)
C14 .0422(15) .060(2) .0515(17) .0029(14) .0093(12) .0059(14)
C15 .0342(14) .0329(15) .0634(18) -.0038(12) .0085(12) .0019(13)
C16 .0521(18) .0435(18) .103(3) -.0033(15) .0129(17) -.0186(17)
C17 .0573(19) .051(2) .078(2) -.0096(15) .0069(15) .0216(16)

loop_
_atom_type_symbol
_atom_type_description
_atom_type_scat_dispersion_real
_atom_type_scat_dispersion_imag
_atom_type_scat_source
C C .0033 .0016 'International Tables Vol C Tables 4.2.6.8 and 6.1.1.4'
H H .0000 .0000 'International Tables Vol C Tables 4.2.6.8 and 6.1.1.4'
N N .0061 .0033 'International Tables Vol C Tables 4.2.6.8 and 6.1.1.4'
O O .0106 .0060 'International Tables Vol C Tables 4.2.6.8 and 6.1.1.4'

loop_
_geom_angle_atom_site_label_1
_geom_angle_atom_site_label_2
_geom_angle_atom_site_label_3
_geom_angle
_geom_angle_publ_flag
C11 N1 C12 122.7(2) y
C11 N1 C15 120.4(2) y
C12 N1 C15 116.88(19) y
C2 C1 C9 120.4(2) y
C2 C1 C11 120.2(2) y
C9 C1 C11 119.2(2) y
C1 C2 C3 121.5(2) y
C1 C2 H2 119.3 ?
C3 C2 H2 119.3 ?
C4 C3 C2 119.6(2) y
C4 C3 H3 120.2 ?
C2 C3 H3 120.2 ?
C3 C4 C10 120.3(2) y
C3 C4 H4 119.9 ?
C10 C4 H4 119.9 ?
C6 C5 C10 122.4(3) y
C6 C5 H5 118.8 ?
C10 C5 H5 118.8 ?
C5 C6 C7 119.2(3) y
C5 C6 H6 120.4 ?
C7 C6 H6 120.4 ?
C8 C7 C6 121.5(3) y
C8 C7 H7 119.3 ?
C6 C7 H7 119.3 ?
C7 C8 C9 120.6(3) y
C7 C8 H8 119.7 ?
C9 C8 H8 119.7 ?
C1 C9 C8 123.4(2) y
C1 C9 C10 118.3(2) y
C8 C9 C10 118.4(2) y
C4 C10 C5 122.0(2) y
C4 C10 C9 120.0(2) y
C5 C10 C9 117.9(2) y
O1 C11 N1 122.7(2) y
O1 C11 C1 118.4(2) y
N1 C11 C1 118.9(2) y
N1 C12 C13 112.2(2) y
N1 C12 C14 112.2(2) y
C13 C12 C14 110.9(2) y
N1 C12 H12 107.0 ?
C13 C12 H12 107.0 ?
C14 C12 H12 107.0 ?
C12 C13 H13A 109.5 ?
C12 C13 H13B 109.5 ?
H13A C13 H13B 109.5 ?
C12 C13 H13C 109.5 ?
H13A C13 H13C 109.5 ?
H13B C13 H13C 109.5 ?
C12 C14 H14A 109.5 ?
C12 C14 H14B 109.5 ?
H14A C14 H14B 109.5 ?
C12 C14 H14C 109.5 ?
H14A C14 H14C 109.5 ?
H14B C14 H14C 109.5 ?
N1 C15 C16 112.5(2) y
N1 C15 C17 112.1(2) y
C16 C15 C17 112.9(2) y
N1 C15 H15 106.2 ?
C16 C15 H15 106.2 ?
C17 C15 H15 106.2 ?
C15 C16 H16A 109.5 ?
C15 C16 H16B 109.5 ?
H16A C16 H16B 109.5 ?
C15 C16 H16C 109.5 ?
H16A C16 H16C 109.5 ?
H16B C16 H16C 109.5 ?
C15 C17 H17A 109.5 ?
C15 C17 H17B 109.5 ?
H17A C17 H17B 109.5 ?
C15 C17 H17C 109.5 ?
H17A C17 H17C 109.5 ?
H17B C17 H17C 109.5 ?

loop_
_geom_bond_atom_site_label_1
_geom_bond_atom_site_label_2
_geom_bond_site_symmetry_2
_geom_bond_distance
_geom_bond_publ_flag
O1 C11 . 1.236(3) y
N1 C11 . 1.351(3) y
N1 C12 . 1.481(3) y
N1 C15 . 1.485(3) y
C1 C2 . 1.364(3) y
C1 C9 . 1.412(3) y
C1 C11 . 1.519(4) y
C2 C3 . 1.411(4) y
C2 H2 . .9500 ?
C3 C4 . 1.376(4) y
C3 H3 . .9500 ?
C4 C10 . 1.405(4) y
C4 H4 . .9500 ?
C5 C6 . 1.360(4) y
C5 C10 . 1.409(4) y
C5 H5 . .9500 ?
C6 C7 . 1.394(4) y
C6 H6 . .9500 ?
C7 C8 . 1.358(4) y
C7 H7 . .9500 ?
C8 C9 . 1.422(3) y
C8 H8 . .9500 ?
C9 C10 . 1.432(4) y
C12 C13 . 1.514(4) y
C12 C14 . 1.518(3) y
C12 H12 . 1.0000 ?
C13 H13A . .9800 ?
C13 H13B . .9800 ?
C13 H13C . .9800 ?
C14 H14A . .9800 ?
C14 H14B . .9800 ?
C14 H14C . .9800 ?
C15 C16 . 1.521(4) y
C15 C17 . 1.521(4) y
C15 H15 . 1.0000 ?
C16 H16A . .9800 ?
C16 H16B . .9800 ?
C16 H16C . .9800 ?
C17 H17A . .9800 ?
C17 H17B . .9800 ?
C17 H17C . .9800 ?

loop_
_geom_hbond_atom_site_label_D
_geom_hbond_atom_site_label_H
_geom_hbond_atom_site_label_A
_geom_hbond_site_symmetry_A
_geom_hbond_distance_DH
_geom_hbond_distance_HA
_geom_hbond_distance_DA
_geom_hbond_angle_DHA
C5 H5 O1 2_645 .95 2.41 3.327(3) 161.7

loop_
_geom_torsion_atom_site_label_1
_geom_torsion_atom_site_label_2
_geom_torsion_atom_site_label_3
_geom_torsion_atom_site_label_4
_geom_torsion
C9 C1 C2 C3 -1.1(4)
C11 C1 C2 C3 -175.4(2)
C1 C2 C3 C4 .3(4)
C2 C3 C4 C10 .2(4)
C10 C5 C6 C7 1.1(4)
C5 C6 C7 C8 -1.1(4)
C6 C7 C8 C9 -.2(4)
C2 C1 C9 C8 -178.8(2)
C11 C1 C9 C8 -4.5(3)
C2 C1 C9 C10 1.4(3)
C11 C1 C9 C10 175.7(2)
C7 C8 C9 C1 -178.4(2)
C7 C8 C9 C10 1.4(4)
C3 C4 C10 C5 -179.3(2)
C3 C4 C10 C9 .1(4)
C6 C5 C10 C4 179.5(2)
C6 C5 C10 C9 .1(4)
C1 C9 C10 C4 -.9(3)
C8 C9 C10 C4 179.3(2)
C1 C9 C10 C5 178.5(2)
C8 C9 C10 C5 -1.3(3)
C12 N1 C11 O1 -178.9(2)
C15 N1 C11 O1 1.7(4)
C12 N1 C11 C1 1.1(3)
C15 N1 C11 C1 -178.4(2)
C2 C1 C11 O1 80.6(3)
C9 C1 C11 O1 -93.8(3)
C2 C1 C11 N1 -99.4(3)
C9 C1 C11 N1 86.2(3)
C11 N1 C12 C13 122.4(2)
C15 N1 C12 C13 -58.1(3)
C11 N1 C12 C14 -111.8(3)
C15 N1 C12 C14 67.7(3)
C11 N1 C15 C16 61.7(3)
C12 N1 C15 C16 -117.7(2)
C11 N1 C15 C17 -66.8(3)
C12 N1 C15 C17 113.8(2)

loop_
_cod_related_entry_id
_cod_related_entry_database
_cod_related_entry_code
1 ChemSpider 245733
